data_7220380
loop_
_publ_author_name
'Kole, Goutam Kumar'
'Vivekananda, K. V.'
'Kumar, Mukesh'
'Ganguly, Rakesh'
'Dey, Sandip'
'Jain, Vimal K.'

_publ_section_title
;
 Hemilabile silver(i) complexes containing pyridyl chalcogenolate (S, Se)
 ligands and their utility as molecular precursors for silver
 chalcogenides
;
_journal_issue 23
_journal_name_full CrystEngComm
_journal_page_first 4367
_journal_paper_doi 10.1039/C5CE00626K
_journal_volume 17
_journal_year 2015
_chemical_formula_sum 'C46 H39 Ag N2 P2 S2'
_chemical_formula_weight 853.72
_space_group_crystal_system orthorhombic
_space_group_IT_number 60
_space_group_name_Hall '-P 2n 2ab'
_space_group_name_H-M_alt 'P b c n'
_symmetry_space_group_name_Hall '-P 2n 2ab'
_symmetry_space_group_name_H-M 'P b c n'
_atom_sites_solution_hydrogens mixed
_audit_update_record
;
2015-03-27 deposited with the CCDC.
2015-04-30 downloaded from the CCDC.
;
_cell_angle_alpha 90
_cell_angle_beta 90
_cell_angle_gamma 90
_cell_formula_units_Z 4
_cell_length_a 14.7874(4)
_cell_length_b 17.9105(5)
_cell_length_c 14.6394(4)
_cell_measurement_reflns_used 8495
_cell_measurement_temperature 103.(2)
_cell_measurement_theta_max 25.89
_cell_measurement_theta_min 2.26
_cell_volume 3877.24(18)
_computing_cell_refinement 'Bruker SAINT'
_computing_data_collection 'Bruker APEX2'
_computing_data_reduction 'Bruker SAINT'
_computing_molecular_graphics 'Bruker SHELXTL'
_computing_publication_material 'Bruker SHELXTL'
_computing_structure_refinement 'SHELXL-2013 (Sheldrick, 2013)'
_computing_structure_solution 'SHELXS-97 (Sheldrick 2008)'
_diffrn_ambient_temperature 103.(2)
_diffrn_measured_fraction_theta_full 0.997
_diffrn_measured_fraction_theta_max 0.997
_diffrn_measurement_device_type 'Bruker APEX-II CCD'
_diffrn_measurement_method '\f and \w scans'
_diffrn_radiation_monochromator graphite
_diffrn_radiation_type MoK\a
_diffrn_radiation_wavelength 0.71073
_diffrn_reflns_av_R_equivalents 0.0811
_diffrn_reflns_av_sigmaI/netI 0.0401
_diffrn_reflns_limit_h_max 21
_diffrn_reflns_limit_h_min -16
_diffrn_reflns_limit_k_max 26
_diffrn_reflns_limit_k_min -25
_diffrn_reflns_limit_l_max 20
_diffrn_reflns_limit_l_min -21
_diffrn_reflns_number 75465
_diffrn_reflns_theta_full 31.06
_diffrn_reflns_theta_max 31.06
_diffrn_reflns_theta_min 1.79
_exptl_absorpt_coefficient_mu 0.747
_exptl_absorpt_correction_T_max 0.94
_exptl_absorpt_correction_T_min 0.86
_exptl_absorpt_correction_type multi-scan
_exptl_absorpt_process_details SADABS
_exptl_crystal_colour yellow
_exptl_crystal_density_diffrn 1.463
_exptl_crystal_density_method 'not measured'
_exptl_crystal_description block
_exptl_crystal_F_000 1752
_exptl_crystal_size_max 0.200
_exptl_crystal_size_mid 0.200
_exptl_crystal_size_min 0.080
_refine_diff_density_max 0.582
_refine_diff_density_min -0.595
_refine_ls_extinction_method none
_refine_ls_goodness_of_fit_ref 1.079
_refine_ls_hydrogen_treatment mixed
_refine_ls_matrix_type full
_refine_ls_number_parameters 244
_refine_ls_number_reflns 6198
_refine_ls_number_restraints 0
_refine_ls_restrained_S_all 1.079
_refine_ls_R_factor_all 0.0666
_refine_ls_R_factor_gt 0.0401
_refine_ls_shift/su_max 0.001
_refine_ls_shift/su_mean 0.000
_refine_ls_structure_factor_coef Fsqd
_refine_ls_weighting_details 'w=1/[\s^2^(Fo^2^)+(0.0223P)^2^+8.5308P] where P=(Fo^2^+2Fc^2^)/3'
_refine_ls_weighting_scheme calc
_refine_ls_wR_factor_gt 0.0768
_refine_ls_wR_factor_ref 0.0915
_reflns_number_gt 4677
_reflns_number_total 6198
_reflns_threshold_expression 'I > 2\s(I)'
_cod_data_source_file c5ce00626k2.cif
_cod_data_source_block I
_cod_depositor_comments 'Adding full bibliography for 7220380--7220385.cif.'
_cod_database_code 7220380

loop_
_space_group_symop_operation_xyz
'x, y, z'
'-x+1/2, -y+1/2, z+1/2'
'-x, y, -z+1/2'
'x+1/2, -y+1/2, -z'
'-x, -y, -z'
'x-1/2, y-1/2, -z-1/2'
'x, -y, z-1/2'
'-x-1/2, y-1/2, z'

loop_
_atom_site_type_symbol
_atom_site_label
_atom_site_fract_x
_atom_site_fract_y
_atom_site_fract_z
_atom_site_U_iso_or_equiv
_atom_site_adp_type
_atom_site_calc_flag
_atom_site_refinement_flags_adp
_atom_site_refinement_flags_occupancy
_atom_site_refinement_flags_posn
_atom_site_occupancy
Ag Ag1 1.0 0.29542(2) 0.25 0.01376(6) Uani d T P S 1
C C1 0.96054(16) 0.17069(13) 0.43857(16) 0.0139(4) Uani d . . . 1
C C2 0.98078(16) 0.10960(14) 0.49416(17) 0.0175(5) Uani d . . . 1
H H2 1.0421 0.0982 0.5077 0.021 Uiso calc U . R 1
C C3 0.91220(17) 0.06537(14) 0.52993(18) 0.0191(5) Uani d . . . 1
H H3 0.9266 0.0243 0.5683 0.023 Uiso calc U . R 1
C C4 0.82264(17) 0.08122(14) 0.50953(17) 0.0186(5) Uani d . . . 1
H H4 0.7757 0.0511 0.534 0.022 Uiso calc U . R 1
C C5 0.80186(17) 0.14104(15) 0.45350(19) 0.0212(5) Uani d . . . 1
H H5 0.7405 0.1516 0.4391 0.025 Uiso calc U . R 1
C C6 0.87007(16) 0.18557(14) 0.41825(18) 0.0178(5) Uani d . . . 1
H H6 0.8551 0.2266 0.3799 0.021 Uiso calc U . R 1
C C7 1.14951(15) 0.17803(13) 0.39332(16) 0.0136(4) Uani d . . . 1
C C8 1.16285(18) 0.13054(15) 0.31918(18) 0.0216(5) Uani d . . . 1
H H8 1.1172 0.1263 0.2739 0.026 Uiso calc U . R 1
C C9 1.24197(19) 0.08927(17) 0.3105(2) 0.0273(6) Uani d . . . 1
H H9 1.2498 0.0569 0.2597 0.033 Uiso calc U . R 1
C C10 1.30918(18) 0.09511(16) 0.37554(19) 0.0238(6) Uani d . . . 1
H H10 1.3635 0.0672 0.3694 0.029 Uiso calc U . R 1
C C11 1.29700(19) 0.14179(17) 0.4497(2) 0.0266(6) Uani d . . . 1
H H11 1.3431 0.146 0.4946 0.032 Uiso calc U . R 1
C C12 1.21737(17) 0.18270(15) 0.45877(18) 0.0206(5) Uani d . . . 1
H H12 1.2094 0.2142 0.5104 0.025 Uiso calc U . R 1
C C13 1.06065(15) 0.30073(13) 0.48653(16) 0.0135(4) Uani d . . . 1
C C14 1.05936(17) 0.27905(14) 0.57860(17) 0.0178(5) Uani d . . . 1
H H14 1.0522 0.2279 0.5941 0.021 Uiso calc U . R 1
C C15 1.06851(17) 0.33211(15) 0.64705(17) 0.0201(5) Uani d . . . 1
H H15 1.0691 0.3169 0.7092 0.024 Uiso calc U . R 1
C C16 1.07678(17) 0.40727(15) 0.62525(18) 0.0199(5) Uani d . . . 1
H H16 1.0813 0.4436 0.6724 0.024 Uiso calc U . R 1
C C17 1.07845(16) 0.42911(14) 0.53438(18) 0.0182(5) Uani d . . . 1
H H17 1.0846 0.4804 0.5193 0.022 Uiso calc U . R 1
C C18 1.07117(15) 0.37598(13) 0.46505(17) 0.0152(4) Uani d . . . 1
H H18 1.0734 0.3912 0.4029 0.018 Uiso calc U . R 1
C C19 0.77627(16) 0.38414(13) 0.29173(16) 0.0150(4) Uani d . . . 1
C C20 0.73949(17) 0.32935(14) 0.23385(17) 0.0181(5) Uani d . . . 1
H H20 0.7783 0.2946 0.2044 0.022 Uiso calc U . R 1
C C21 0.64769(18) 0.32585(16) 0.21959(19) 0.0226(5) Uani d . . . 1
H H21 0.6247 0.2889 0.1793 0.027 Uiso calc U . R 1
C C22 0.62254(17) 0.42507(15) 0.31623(18) 0.0212(5) Uani d . . . 1
H H22 0.5816 0.4587 0.3446 0.025 Uiso calc U . R 1
C C23 0.71318(17) 0.43230(14) 0.33427(18) 0.0185(5) Uani d . . . 1
H H23 0.7336 0.4697 0.3754 0.022 Uiso calc U . R 1
N N1 0.58923(15) 0.37262(14) 0.26038(16) 0.0229(5) Uani d . . . 1
P P1 1.04635(4) 0.23394(3) 0.39329(4) 0.01205(11) Uani d . . . 1
S S1 0.88967(4) 0.39630(4) 0.31126(5) 0.01948(13) Uani d . . . 1
H H1N 0.538(4) 0.373(3) 0.257(4) 0.014(15) Uiso d . P . 0.5

loop_
_atom_site_aniso_label
_atom_site_aniso_U_11
_atom_site_aniso_U_22
_atom_site_aniso_U_33
_atom_site_aniso_U_12
_atom_site_aniso_U_13
_atom_site_aniso_U_23
Ag1 0.01532(11) 0.01580(11) 0.01016(10) 0 -0.00138(9) 0
C1 0.0139(10) 0.0140(10) 0.0138(10) -0.0012(9) -0.0004(8) -0.0026(8)
C2 0.0162(11) 0.0178(11) 0.0186(12) -0.0010(9) -0.0016(9) 0.0034(9)
C3 0.0201(12) 0.0175(12) 0.0196(12) -0.0019(9) 0.0013(10) 0.0030(9)
C4 0.0181(11) 0.0179(11) 0.0197(12) -0.0048(9) 0.0031(9) -0.0012(9)
C5 0.0136(11) 0.0245(13) 0.0256(13) -0.0011(10) 0.0005(10) 0.0003(11)
C6 0.0159(11) 0.0185(12) 0.0190(12) 0.0007(9) -0.0020(9) 0.0028(9)
C7 0.0130(10) 0.0149(10) 0.0127(10) -0.0019(8) 0.0002(8) 0.0025(9)
C8 0.0196(12) 0.0252(13) 0.0198(13) 0.0025(10) -0.0017(10) -0.0065(10)
C9 0.0251(13) 0.0299(15) 0.0268(14) 0.0042(11) 0.0033(11) -0.0116(12)
C10 0.0182(12) 0.0241(13) 0.0291(14) 0.0058(10) 0.0043(10) 0.0023(11)
C11 0.0191(12) 0.0370(16) 0.0236(14) 0.0073(11) -0.0060(10) -0.0006(12)
C12 0.0190(12) 0.0266(13) 0.0162(12) 0.0050(10) -0.0041(9) -0.0041(10)
C13 0.0105(9) 0.0165(11) 0.0136(10) -0.0011(8) -0.0011(8) -0.0019(9)
C14 0.0185(11) 0.0201(12) 0.0149(11) -0.0021(9) 0.0031(9) 0.0004(9)
C15 0.0183(12) 0.0283(13) 0.0139(11) -0.0020(10) 0.0033(9) -0.0034(10)
C16 0.0153(11) 0.0217(12) 0.0227(13) 0.0020(9) -0.0011(9) -0.0072(10)
C17 0.0149(10) 0.0138(11) 0.0259(13) 0.0020(9) -0.0062(10) -0.0024(10)
C18 0.0130(10) 0.0180(11) 0.0145(11) -0.0003(9) -0.0029(8) 0.0016(9)
C19 0.0154(11) 0.0158(11) 0.0139(11) 0.0015(9) 0.0008(9) 0.0017(9)
C20 0.0162(11) 0.0187(11) 0.0194(13) 0.0018(9) 0.0006(9) -0.0011(9)
C21 0.0191(12) 0.0282(14) 0.0204(12) -0.0038(11) -0.0033(10) 0.0017(11)
C22 0.0165(11) 0.0258(13) 0.0211(13) 0.0044(10) 0.0068(10) 0.0049(10)
C23 0.0177(11) 0.0195(12) 0.0183(12) 0.0026(9) 0.0032(9) 0.0005(9)
N1 0.0127(10) 0.0339(13) 0.0221(12) 0.0002(9) 0.0003(9) 0.0072(10)
P1 0.0120(3) 0.0136(3) 0.0105(3) -0.0003(2) -0.0011(2) 0.0002(2)
S1 0.0124(3) 0.0210(3) 0.0251(3) 0.0013(2) -0.0012(2) -0.0077(2)

loop_
_atom_type_symbol
_atom_type_description
_atom_type_scat_dispersion_real
_atom_type_scat_dispersion_imag
_atom_type_scat_source
C C 0.0033 0.0016 'International Tables Vol C Tables 4.2.6.8 and 6.1.1.4'
H H 0.0000 0.0000 'International Tables Vol C Tables 4.2.6.8 and 6.1.1.4'
P P 0.1023 0.0942 'International Tables Vol C Tables 4.2.6.8 and 6.1.1.4'
S S 0.1246 0.1234 'International Tables Vol C Tables 4.2.6.8 and 6.1.1.4'
Ag Ag -0.8971 1.1015 'International Tables Vol C Tables 4.2.6.8 and 6.1.1.4'
N N 0.0061 0.0033 'International Tables Vol C Tables 4.2.6.8 and 6.1.1.4'

loop_
_geom_angle_atom_site_label_1
_geom_angle_atom_site_label_2
_geom_angle_atom_site_label_3
_geom_angle_site_symmetry_1
_geom_angle_site_symmetry_3
_geom_angle
P1 Ag1 P1 . 3_755 126.97(3)
P1 Ag1 S1 . . 101.05(2)
P1 Ag1 S1 3_755 . 115.48(2)
P1 Ag1 S1 . 3_755 115.48(2)
P1 Ag1 S1 3_755 3_755 101.05(2)
S1 Ag1 S1 . 3_755 91.71(3)
C2 C1 C6 . . 118.6(2)
C2 C1 P1 . . 123.30(18)
C6 C1 P1 . . 118.05(18)
C3 C2 C1 . . 120.7(2)
C3 C2 H2 . . 119.7
C1 C2 H2 . . 119.7
C4 C3 C2 . . 119.9(2)
C4 C3 H3 . . 120.0
C2 C3 H3 . . 120.0
C5 C4 C3 . . 119.9(2)
C5 C4 H4 . . 120.1
C3 C4 H4 . . 120.1
C4 C5 C6 . . 120.3(2)
C4 C5 H5 . . 119.8
C6 C5 H5 . . 119.8
C5 C6 C1 . . 120.6(2)
C5 C6 H6 . . 119.7
C1 C6 H6 . . 119.7
C12 C7 C8 . . 118.1(2)
C12 C7 P1 . . 124.80(19)
C8 C7 P1 . . 116.95(18)
C9 C8 C7 . . 121.0(2)
C9 C8 H8 . . 119.5
C7 C8 H8 . . 119.5
C10 C9 C8 . . 120.2(3)
C10 C9 H9 . . 119.9
C8 C9 H9 . . 119.9
C9 C10 C11 . . 119.6(2)
C9 C10 H10 . . 120.2
C11 C10 H10 . . 120.2
C10 C11 C12 . . 120.2(3)
C10 C11 H11 . . 119.9
C12 C11 H11 . . 119.9
C7 C12 C11 . . 120.8(2)
C7 C12 H12 . . 119.6
C11 C12 H12 . . 119.6
C18 C13 C14 . . 119.1(2)
C18 C13 P1 . . 118.55(18)
C14 C13 P1 . . 122.34(19)
C15 C14 C13 . . 120.2(2)
C15 C14 H14 . . 119.9
C13 C14 H14 . . 119.9
C14 C15 C16 . . 120.4(2)
C14 C15 H15 . . 119.8
C16 C15 H15 . . 119.8
C17 C16 C15 . . 119.7(2)
C17 C16 H16 . . 120.2
C15 C16 H16 . . 120.2
C16 C17 C18 . . 120.3(2)
C16 C17 H17 . . 119.9
C18 C17 H17 . . 119.9
C13 C18 C17 . . 120.3(2)
C13 C18 H18 . . 119.9
C17 C18 H18 . . 119.9
C20 C19 C23 . . 115.8(2)
C20 C19 S1 . . 124.57(19)
C23 C19 S1 . . 119.60(19)
C21 C20 C19 . . 120.4(2)
C21 C20 H20 . . 119.8
C19 C20 H20 . . 119.8
N1 C21 C20 . . 122.6(3)
N1 C21 H21 . . 118.7
C20 C21 H21 . . 118.7
N1 C22 C23 . . 122.9(2)
N1 C22 H22 . . 118.6
C23 C22 H22 . . 118.6
C22 C23 C19 . . 120.1(2)
C22 C23 H23 . . 119.9
C19 C23 H23 . . 119.9
C22 N1 C21 . . 118.2(2)
C22 N1 H1N . . 114.(4)
C21 N1 H1N . . 128.(4)
C7 P1 C1 . . 103.91(11)
C7 P1 C13 . . 105.21(11)
C1 P1 C13 . . 102.44(11)
C7 P1 Ag1 . . 118.52(8)
C1 P1 Ag1 . . 113.12(8)
C13 P1 Ag1 . . 112.04(8)
C19 S1 Ag1 . . 117.96(9)

loop_
_geom_bond_atom_site_label_1
_geom_bond_atom_site_label_2
_geom_bond_site_symmetry_2
_geom_bond_distance
Ag1 P1 . 2.4663(6)
Ag1 P1 3_755 2.4663(6)
Ag1 S1 . 2.5943(6)
Ag1 S1 3_755 2.5943(6)
C1 C2 . 1.396(3)
C1 C6 . 1.396(3)
C1 P1 . 1.826(2)
C2 C3 . 1.389(3)
C2 H2 . 0.95
C3 C4 . 1.387(4)
C3 H3 . 0.95
C4 C5 . 1.384(4)
C4 H4 . 0.95
C5 C6 . 1.386(3)
C5 H5 . 0.95
C6 H6 . 0.95
C7 C12 . 1.390(3)
C7 C8 . 1.393(3)
C7 P1 . 1.825(2)
C8 C9 . 1.390(4)
C8 H8 . 0.95
C9 C10 . 1.380(4)
C9 H9 . 0.95
C10 C11 . 1.382(4)
C10 H10 . 0.95
C11 C12 . 1.393(4)
C11 H11 . 0.95
C12 H12 . 0.95
C13 C18 . 1.393(3)
C13 C14 . 1.403(3)
C13 P1 . 1.827(2)
C14 C15 . 1.388(3)
C14 H14 . 0.95
C15 C16 . 1.389(4)
C15 H15 . 0.95
C16 C17 . 1.387(4)
C16 H16 . 0.95
C17 C18 . 1.395(3)
C17 H17 . 0.95
C18 H18 . 0.95
C19 C20 . 1.406(3)
C19 C23 . 1.415(3)
C19 S1 . 1.715(2)
C20 C21 . 1.375(4)
C20 H20 . 0.95
C21 N1 . 1.344(4)
C21 H21 . 0.95
C22 N1 . 1.339(4)
C22 C23 . 1.372(4)
C22 H22 . 0.95
C23 H23 . 0.95
N1 H1N . 0.77(5)
